data_4316362
loop_
_publ_author_name
'Tian-Wei Wang'
'Jun Wang'
'Shin-ichi Ohkoshi'
'You Song'
'Xiao-Zeng You'

_publ_section_title
;
 Manganese(II)-Octacyanometallate(V) Bimetallic Ferrimagnets with Tc from
 41 to 53 K Obtained in Acidic Media
;
_journal_name_full 'Inorganic Chemistry'
_journal_page_first 7756
_journal_page_last 7763
_journal_paper_doi 10.1021/ic100591h
_journal_volume 49
_journal_year 2010
_chemical_formula_moiety 'C10 H3 Mn2 N8 O4 W, H2 O'
_chemical_formula_sum 'C10 H5 Mn2 N8 O5 W'
_chemical_formula_weight 610.95
_chemical_name_systematic
; 
 ? 
;
_space_group_IT_number 72
_symmetry_cell_setting orthorhombic
_symmetry_space_group_name_Hall '-I 2 2c'
_symmetry_space_group_name_H-M 'I b a m'
_atom_sites_solution_hydrogens geom
_atom_sites_solution_primary direct
_atom_sites_solution_secondary difmap
_audit_creation_method SHELXL-97
_cell_angle_alpha 90.00
_cell_angle_beta 90.00
_cell_angle_gamma 90.00
_cell_formula_units_Z 4
_cell_length_a 10.414(5)
_cell_length_b 12.859(11)
_cell_length_c 13.373(6)
_cell_measurement_reflns_used 2034
_cell_measurement_temperature 291(2)
_cell_measurement_theta_max 27.76
_cell_measurement_theta_min 2.52
_cell_volume 1790.8(19)
_computing_cell_refinement 'SMART '
_computing_data_collection 'SMART (Bruker, 2000)'
_computing_data_reduction 'SAINT (Bruker, 2000)'
_computing_molecular_graphics SHELXTL
_computing_publication_material SHELXTL
_computing_structure_refinement SHELXTL
_computing_structure_solution 'SHELXTL (Bruker, 2000)'
_diffrn_ambient_temperature 291(2)
_diffrn_measured_fraction_theta_full 1.000
_diffrn_measured_fraction_theta_max 1.000
_diffrn_measurement_device_type 'Bruker Smart Aepex CCD'
_diffrn_measurement_method 'phi and omega scans'
_diffrn_radiation_monochromator graphite
_diffrn_radiation_source 'sealed tube'
_diffrn_radiation_type MoK\a
_diffrn_radiation_wavelength 0.71073
_diffrn_reflns_av_R_equivalents 0.0515
_diffrn_reflns_av_sigmaI/netI 0.0283
_diffrn_reflns_limit_h_max 12
_diffrn_reflns_limit_h_min -12
_diffrn_reflns_limit_k_max 15
_diffrn_reflns_limit_k_min -7
_diffrn_reflns_limit_l_max 16
_diffrn_reflns_limit_l_min -16
_diffrn_reflns_number 4789
_diffrn_reflns_theta_full 26.00
_diffrn_reflns_theta_max 26.00
_diffrn_reflns_theta_min 2.52
_exptl_absorpt_coefficient_mu 7.835
_exptl_absorpt_correction_T_max 0.3670
_exptl_absorpt_correction_T_min 0.2550
_exptl_absorpt_correction_type multi-scan
_exptl_absorpt_process_details 'SADABS; bruker, 2000'
_exptl_crystal_colour 'dark red'
_exptl_crystal_density_diffrn 2.266
_exptl_crystal_density_method 'not measured'
_exptl_crystal_description prism
_exptl_crystal_F_000 1140
_exptl_crystal_size_max 0.24
_exptl_crystal_size_mid 0.18
_exptl_crystal_size_min 0.16
_refine_diff_density_max 0.590
_refine_diff_density_min -1.023
_refine_diff_density_rms 0.151
_refine_ls_extinction_method none
_refine_ls_goodness_of_fit_ref 1.088
_refine_ls_hydrogen_treatment constr
_refine_ls_matrix_type full
_refine_ls_number_parameters 67
_refine_ls_number_reflns 923
_refine_ls_number_restraints 0
_refine_ls_restrained_S_all 1.088
_refine_ls_R_factor_all 0.0343
_refine_ls_R_factor_gt 0.0290
_refine_ls_shift/su_max 0.000
_refine_ls_shift/su_mean 0.000
_refine_ls_structure_factor_coef Fsqd
_refine_ls_weighting_details 'calc w=1/[\s^2^(Fo^2^)+(0.0500P)^2^+1.9900P] where P=(Fo^2^+2Fc^2^)/3'
_refine_ls_weighting_scheme calc
_refine_ls_wR_factor_gt 0.0744
_refine_ls_wR_factor_ref 0.0764
_reflns_number_gt 798
_reflns_number_total 923
_reflns_threshold_expression >2sigma(I)
_cod_data_source_file ic100591h_si_002_2.cif
_cod_data_source_block complex_2
_cod_depositor_comments
;
The following automatic conversions were performed:

'_symmetry_cell_setting' value 'Orthorhombic' changed to
'orthorhombic' according to the built-in table from CIF Core
dictionary named 'cif_core.dic' version 2.4.1 from 2010-06-29.

Automatic conversion script
Id: cif_fix_values 1646 2011-03-28 12:23:43Z adriana 
;
_cod_original_sg_symbol_Hall '-I 2 2c '
_cod_original_sg_symbol_H-M 'I b a m '
_cod_database_code 4316362

loop_
_symmetry_equiv_pos_as_xyz
'x, y, z'
'-x, -y, z'
'-x+1/2, y+1/2, -z'
'x+1/2, -y+1/2, -z'
'x+1/2, y+1/2, z+1/2'
'-x+1/2, -y+1/2, z+1/2'
'-x+1, y+1, -z+1/2'
'x+1, -y+1, -z+1/2'
'-x, -y, -z'
'x, y, -z'
'x-1/2, -y-1/2, z'
'-x-1/2, y-1/2, z'
'-x+1/2, -y+1/2, -z+1/2'
'x+1/2, y+1/2, -z+1/2'
'x, -y, z+1/2'
'-x, y, z+1/2'

loop_
_atom_site_label
_atom_site_type_symbol
_atom_site_fract_x
_atom_site_fract_y
_atom_site_fract_z
_atom_site_U_iso_or_equiv
_atom_site_adp_type
_atom_site_occupancy
_atom_site_symmetry_multiplicity
_atom_site_calc_flag
_atom_site_refinement_flags
_atom_site_disorder_assembly
_atom_site_disorder_group
C1 C 0.1573(5) 0.4428(4) 0.1632(3) 0.0254(10) Uani 1 1 d . . .
C2 C 0.0706(4) 0.3688(4) 0.3359(3) 0.0220(10) Uani 1 1 d . . .
C3 C 0.1201(6) 0.1316(6) 0.0000 0.0230(14) Uani 1 2 d S . .
H3 H 0.1887 0.0852 0.0000 0.028 Uiso 1 2 d SR . .
Mn1 Mn 0.32776(10) 0.30638(8) 0.0000 0.0200(2) Uani 1 2 d S . .
N1 N 0.2404(4) 0.4114(3) 0.1152(3) 0.0213(8) Uani 1 1 d . . .
N2 N 0.1057(4) 0.3006(3) 0.3840(3) 0.0234(9) Uani 1 1 d . . .
O1 O 0.1419(5) 0.2287(4) 0.0000 0.0278(11) Uani 1 2 d S . .
H1 H 0.1024 0.2524 0.0508 0.033 Uiso 0.25 1 d PR . .
O2 O 0.0046(4) 0.0945(4) 0.0000 0.0253(11) Uani 1 2 d S . .
W1 W 0.0000 0.5000 0.2500 0.02250(17) Uani 1 4 d S . .
O1W O 0.0000 1.0000 0.2500 0.0249(16) Uani 1 4 d S . .
H1WA H 0.0521 0.9584 0.2218 0.037 Uiso 0.25 1 d PR . .
H1WB H 0.0008 0.9897 0.3128 0.037 Uiso 0.25 1 d PR . .

loop_
_atom_site_aniso_label
_atom_site_aniso_U_11
_atom_site_aniso_U_22
_atom_site_aniso_U_33
_atom_site_aniso_U_23
_atom_site_aniso_U_13
_atom_site_aniso_U_12
C1 0.032(3) 0.025(2) 0.019(2) 0.0013(19) 0.001(2) 0.001(2)
C2 0.015(2) 0.028(2) 0.023(2) -0.004(2) -0.0023(18) 0.0018(19)
C3 0.010(3) 0.027(4) 0.033(4) 0.000 0.000 -0.003(2)
Mn1 0.0244(5) 0.0162(5) 0.0194(5) 0.000 0.000 -0.0014(4)
N1 0.025(2) 0.0185(19) 0.0203(18) 0.0051(15) 0.0011(16) -0.0030(17)
N2 0.0163(19) 0.030(2) 0.024(2) -0.0066(19) -0.0020(15) -0.0022(17)
O1 0.031(3) 0.030(3) 0.022(2) 0.000 0.000 0.013(2)
O2 0.020(3) 0.022(3) 0.034(3) 0.000 0.000 -0.0011(19)
W1 0.0203(2) 0.0235(2) 0.0238(2) 0.000 0.000 0.000
O1W 0.028(4) 0.023(4) 0.023(4) 0.000 0.000 0.000

loop_
_atom_type_symbol
_atom_type_description
_atom_type_scat_dispersion_real
_atom_type_scat_dispersion_imag
_atom_type_scat_source
C C 0.0033 0.0016 'International Tables Vol C Tables 4.2.6.8 and 6.1.1.4'
H H 0.0000 0.0000 'International Tables Vol C Tables 4.2.6.8 and 6.1.1.4'
N N 0.0061 0.0033 'International Tables Vol C Tables 4.2.6.8 and 6.1.1.4'
O O 0.0106 0.0060 'International Tables Vol C Tables 4.2.6.8 and 6.1.1.4'
Mn Mn 0.3368 0.7283 'International Tables Vol C Tables 4.2.6.8 and 6.1.1.4'
W W -0.8490 6.8722 'International Tables Vol C Tables 4.2.6.8 and 6.1.1.4'

loop_
_geom_angle_atom_site_label_1
_geom_angle_atom_site_label_2
_geom_angle_atom_site_label_3
_geom_angle
_geom_angle_site_symmetry_1
_geom_angle_site_symmetry_3
_geom_angle_publ_flag
N1 C1 W1 178.7(4) . . ?
N2 C2 W1 177.7(4) . . ?
O1 C3 O2 121.9(7) . . ?
O1 C3 H3 119.6 . . ?
O2 C3 H3 118.6 . . ?
O1 Mn1 N2 89.62(15) . 6_554 ?
O1 Mn1 N2 89.62(15) . 13 ?
N2 Mn1 N2 90.4(2) 6_554 13 ?
O1 Mn1 O2 172.6(2) . 11_665 ?
N2 Mn1 O2 95.57(14) 6_554 11_665 ?
N2 Mn1 O2 95.57(14) 13 11_665 ?
O1 Mn1 N1 85.16(15) . 10 ?
N2 Mn1 N1 91.15(15) 6_554 10 ?
N2 Mn1 N1 174.54(16) 13 10 ?
O2 Mn1 N1 89.48(15) 11_665 10 ?
O1 Mn1 N1 85.16(15) . . ?
N2 Mn1 N1 174.54(16) 6_554 . ?
N2 Mn1 N1 91.15(15) 13 . ?
O2 Mn1 N1 89.48(15) 11_665 . ?
N1 Mn1 N1 86.8(2) 10 . ?
C1 N1 Mn1 154.1(4) . . ?
C2 N2 Mn1 168.4(4) . 13 ?
C3 O1 Mn1 127.6(5) . . ?
C3 O1 H1 105.4 . . ?
Mn1 O1 H1 105.4 . . ?
C3 O2 Mn1 123.7(5) . 11_565 ?
C1 W1 C1 80.0(3) 8_455 . ?
C1 W1 C1 139.7(3) 8_455 2_565 ?
C1 W1 C1 114.3(3) . 2_565 ?
C1 W1 C1 114.3(3) 8_455 7_445 ?
C1 W1 C1 139.7(3) . 7_445 ?
C1 W1 C1 80.0(3) 2_565 7_445 ?
C1 W1 C2 72.82(18) 8_455 2_565 ?
C1 W1 C2 144.56(18) . 2_565 ?
C1 W1 C2 76.12(18) 2_565 2_565 ?
C1 W1 C2 73.78(18) 7_445 2_565 ?
C1 W1 C2 76.11(18) 8_455 8_455 ?
C1 W1 C2 73.78(18) . 8_455 ?
C1 W1 C2 72.82(18) 2_565 8_455 ?
C1 W1 C2 144.56(18) 7_445 8_455 ?
C2 W1 C2 77.9(2) 2_565 8_455 ?
C1 W1 C2 144.56(18) 8_455 7_445 ?
C1 W1 C2 72.82(18) . 7_445 ?
C1 W1 C2 73.78(18) 2_565 7_445 ?
C1 W1 C2 76.11(18) 7_445 7_445 ?
C2 W1 C2 140.4(2) 2_565 7_445 ?
C2 W1 C2 116.0(2) 8_455 7_445 ?
C1 W1 C2 73.78(18) 8_455 . ?
C1 W1 C2 76.11(18) . . ?
C1 W1 C2 144.56(18) 2_565 . ?
C1 W1 C2 72.82(18) 7_445 . ?
C2 W1 C2 116.0(2) 2_565 . ?
C2 W1 C2 140.4(2) 8_455 . ?
C2 W1 C2 77.9(2) 7_445 . ?
H1WA O1W H1WB 109.5 . . ?

loop_
_geom_bond_atom_site_label_1
_geom_bond_atom_site_label_2
_geom_bond_distance
_geom_bond_site_symmetry_2
_geom_bond_publ_flag
C1 N1 1.150(7) . ?
C1 W1 2.138(5) . ?
C2 N2 1.148(6) . ?
C2 W1 2.169(5) . ?
C3 O1 1.270(9) . ?
C3 O2 1.294(8) . ?
C3 H3 0.9300 . ?
Mn1 O1 2.178(6) . ?
Mn1 N2 2.186(4) 6_554 ?
Mn1 N2 2.186(4) 13 ?
Mn1 O2 2.239(5) 11_665 ?
Mn1 N1 2.242(4) 10 ?
Mn1 N1 2.242(4) . ?
N2 Mn1 2.186(4) 13 ?
O1 H1 0.8500 . ?
O2 Mn1 2.239(5) 11_565 ?
W1 C1 2.138(5) 8_455 ?
W1 C1 2.138(5) 2_565 ?
W1 C1 2.138(5) 7_445 ?
W1 C2 2.169(5) 2_565 ?
W1 C2 2.169(5) 8_455 ?
W1 C2 2.169(5) 7_445 ?
O1W H1WA 0.8500 . ?
O1W H1WB 0.8500 . ?

loop_
_geom_torsion_atom_site_label_1
_geom_torsion_atom_site_label_2
_geom_torsion_atom_site_label_3
_geom_torsion_atom_site_label_4
_geom_torsion
_geom_torsion_site_symmetry_1
_geom_torsion_site_symmetry_2
_geom_torsion_site_symmetry_3
_geom_torsion_site_symmetry_4
_geom_torsion_publ_flag
O1 Mn1 N1 C1 -6.3(8) . . . . ?
N2 Mn1 N1 C1 -95.8(8) 13 . . . ?
O2 Mn1 N1 C1 168.6(8) 11_665 . . . ?
N1 Mn1 N1 C1 79.1(8) 10 . . . ?
O2 C3 O1 Mn1 180.0 . . . . ?
N2 Mn1 O1 C3 45.21(11) 6_554 . . . ?
N2 Mn1 O1 C3 -45.21(11) 13 . . . ?
N1 Mn1 O1 C3 136.40(10) 10 . . . ?
N1 Mn1 O1 C3 -136.40(10) . . . . ?
O1 C3 O2 Mn1 0.0 . . . 11_565 ?
